data_2014220
loop_
_publ_author_name
'Belmar, Julio'
'P\'erez, Fredy R.'
'Moreno, Yanko'
'Baggio, Ricardo'

_publ_section_title
;
 Two enamines derived from 1-<i>n</i>-alkyl-3-methylpyrazol-5-ones
;
_journal_issue 9
_journal_name_full 'Acta Crystallographica Section C'
_journal_page_first o705
_journal_page_last o708
_journal_paper_doi 10.1107/S0108270104018736
_journal_volume 60
_journal_year 2004
_chemical_formula_iupac 'C19 H27 N3 O'
_chemical_formula_moiety 'C19 H27 N3 O'
_chemical_formula_sum 'C19 H27 N3 O'
_chemical_formula_weight 313.44
_chemical_name_systematic
;
1-(n-hexyl)-3-methyl-4-(1-phenylaminopropylidene)-2-pyrazolin-5-one
;
_space_group_IT_number 2
_symmetry_cell_setting triclinic
_symmetry_space_group_name_Hall '-P 1'
_symmetry_space_group_name_H-M 'P -1'
_atom_sites_solution_hydrogens geom
_atom_sites_solution_primary direct
_atom_sites_solution_secondary difmap
_audit_creation_method SHELXL97
_cell_angle_alpha 85.111(2)
_cell_angle_beta 68.812(2)
_cell_angle_gamma 78.911(2)
_cell_formula_units_Z 2
_cell_length_a 9.0221(14)
_cell_length_b 9.1427(14)
_cell_length_c 11.9077(18)
_cell_measurement_reflns_used 2388
_cell_measurement_temperature 300(2)
_cell_measurement_theta_max 50.08
_cell_measurement_theta_min 4.54
_cell_volume 898.6(2)
_computing_cell_refinement SMART
_computing_data_collection 'SMART (Bruker, 2001)'
_computing_data_reduction 'SAINT (Bruker, 2000)'
_computing_molecular_graphics 'SHELXTL/PC (Sheldrick, 1994)'
_computing_publication_material SHELXTL/PC
_computing_structure_refinement 'SHELXL97 (Sheldrick, 1997)'
_computing_structure_solution 'SHELXS97 (Sheldrick, 1997)'
_diffrn_ambient_temperature 300(2)
_diffrn_measured_fraction_theta_full 0.990
_diffrn_measured_fraction_theta_max 0.990
_diffrn_measurement_device_type 'Bruker SMART CCD area-detector'
_diffrn_measurement_method '\f and \w'
_diffrn_radiation_monochromator graphite
_diffrn_radiation_source 'fine-focus sealed tube'
_diffrn_radiation_type MoK\a
_diffrn_radiation_wavelength 0.71073
_diffrn_reflns_av_R_equivalents 0.0201
_diffrn_reflns_av_sigmaI/netI 0.0437
_diffrn_reflns_limit_h_max 10
_diffrn_reflns_limit_h_min -10
_diffrn_reflns_limit_k_max 10
_diffrn_reflns_limit_k_min -10
_diffrn_reflns_limit_l_max 14
_diffrn_reflns_limit_l_min -14
_diffrn_reflns_number 5601
_diffrn_reflns_theta_full 25.00
_diffrn_reflns_theta_max 25.00
_diffrn_reflns_theta_min 1.83
_diffrn_standards_number 0
_exptl_absorpt_coefficient_mu 0.073
_exptl_absorpt_correction_type none
_exptl_crystal_colour yellow
_exptl_crystal_density_diffrn 1.158
_exptl_crystal_density_meas ?
_exptl_crystal_density_method 'not measured'
_exptl_crystal_description prisms
_exptl_crystal_F_000 340
_exptl_crystal_size_max 0.32
_exptl_crystal_size_mid 0.14
_exptl_crystal_size_min 0.12
_refine_diff_density_max 0.254
_refine_diff_density_min -0.278
_refine_ls_extinction_method none
_refine_ls_goodness_of_fit_ref 1.067
_refine_ls_hydrogen_treatment constr
_refine_ls_matrix_type full
_refine_ls_number_parameters 211
_refine_ls_number_reflns 3132
_refine_ls_number_restraints 0
_refine_ls_restrained_S_all 1.067
_refine_ls_R_factor_all 0.0773
_refine_ls_R_factor_gt 0.0488
_refine_ls_shift/su_max 0.004
_refine_ls_shift/su_mean 0.001
_refine_ls_structure_factor_coef Fsqd
_refine_ls_weighting_details 'calc w = 1/[\s^2^(Fo^2^)+(0.0865P)^2^] where P=(Fo^2^+2Fc^2^)/3'
_refine_ls_weighting_scheme calc
_refine_ls_wR_factor_gt 0.1330
_refine_ls_wR_factor_ref 0.1584
_reflns_number_gt 2155
_reflns_number_total 3132
_reflns_threshold_expression I>2\s(I)
_cod_data_source_file ob1196.cif
_cod_data_source_block I
_cod_depositor_comments
;
The following automatic conversions were performed:

'_exptl_crystal_density_meas' value 'not measured' was changed to '?'
- the value is perceived as not measured.

Automatic conversion script
Id: cif_fix_values 3008 2015-01-20 13:52:24Z robertas 
;
_cod_original_sg_symbol_H-M P-1
_cod_database_code 2014220
_cod_database_fobs_code 2014220

loop_
_symmetry_equiv_pos_as_xyz
'x, y, z'
'-x, -y, -z'

loop_
_atom_site_label
_atom_site_fract_x
_atom_site_fract_y
_atom_site_fract_z
_atom_site_U_iso_or_equiv
_atom_site_adp_type
_atom_site_calc_flag
_atom_site_refinement_flags
_atom_site_occupancy
_atom_site_disorder_assembly
_atom_site_disorder_group
_atom_site_type_symbol
O1 0.33453(18) 0.88340(16) 0.28489(13) 0.0709(4) Uani d . 1 . . O
N1 0.20236(19) 1.12682(18) 0.28119(15) 0.0631(5) Uani d . 1 . . N
N2 0.11541(18) 1.24112(18) 0.36057(16) 0.0641(5) Uani d . 1 . . N
N3 0.31692(18) 0.80665(16) 0.51385(14) 0.0571(4) Uani d . 1 . . N
H3N 0.3499 0.7887 0.4382 0.068 Uiso calc R 1 . . H
C1 0.2555(2) 1.0027(2) 0.33617(18) 0.0561(5) Uani d . 1 . . C
C2 0.1989(2) 1.03999(19) 0.46136(17) 0.0502(5) Uani d . 1 . . C
C3 0.1115(2) 1.1902(2) 0.46784(18) 0.0557(5) Uani d . 1 . . C
C4 0.0217(3) 1.2879(2) 0.5722(2) 0.0735(6) Uani d . 1 . . C
H4A -0.0248 1.3814 0.5454 0.110 Uiso calc R 1 . . H
H4B 0.0940 1.3047 0.6104 0.110 Uiso calc R 1 . . H
H4C -0.0626 1.2409 0.6287 0.110 Uiso calc R 1 . . H
C5 0.2296(2) 0.94039(19) 0.54886(16) 0.0496(5) Uani d . 1 . . C
C6 0.1784(2) 0.9790(2) 0.67776(17) 0.0580(5) Uani d . 1 . . C
H6A 0.1634 0.8892 0.7272 0.070 Uiso calc R 1 . . H
H6B 0.0758 1.0467 0.7007 0.070 Uiso calc R 1 . . H
C7 0.3026(3) 1.0515(2) 0.7010(2) 0.0765(7) Uani d . 1 . . C
H7A 0.2678 1.0719 0.7853 0.115 Uiso calc R 1 . . H
H7B 0.3135 1.1431 0.6553 0.115 Uiso calc R 1 . . H
H7C 0.4047 0.9854 0.6771 0.115 Uiso calc R 1 . . H
C8 0.3616(2) 0.68928(19) 0.58946(16) 0.0515(5) Uani d . 1 . . C
C9 0.2538(2) 0.5986(2) 0.65451(18) 0.0618(5) Uani d . 1 . . C
H9A 0.1500 0.6150 0.6521 0.074 Uiso calc R 1 . . H
C10 0.3010(3) 0.4830(2) 0.72332(19) 0.0701(6) Uani d . 1 . . C
H10A 0.2284 0.4215 0.7677 0.084 Uiso calc R 1 . . H
C11 0.4541(3) 0.4578(2) 0.72692(19) 0.0701(6) Uani d . 1 . . C
H11A 0.4853 0.3796 0.7734 0.084 Uiso calc R 1 . . H
C12 0.5602(3) 0.5480(2) 0.6620(2) 0.0734(6) Uani d . 1 . . C
H12A 0.6643 0.5306 0.6638 0.088 Uiso calc R 1 . . H
C13 0.5143(2) 0.6649(2) 0.59368(19) 0.0639(6) Uani d . 1 . . C
H13A 0.5868 0.7270 0.5505 0.077 Uiso calc R 1 . . H
C14 0.2228(3) 1.1460(3) 0.15446(19) 0.0770(7) Uani d . 1 . . C
H14A 0.1190 1.1876 0.1476 0.092 Uiso calc R 1 . . H
H14B 0.2583 1.0490 0.1173 0.092 Uiso calc R 1 . . H
C15 0.3426(3) 1.2461(3) 0.0859(2) 0.0824(7) Uani d . 1 . . C
H15A 0.3467 1.2560 0.0032 0.099 Uiso calc R 1 . . H
H15B 0.3046 1.3444 0.1209 0.099 Uiso calc R 1 . . H
C16 0.5102(3) 1.1905(2) 0.0865(2) 0.0753(6) Uani d . 1 . . C
H16A 0.5436 1.0883 0.0593 0.090 Uiso calc R 1 . . H
H16B 0.5075 1.1900 0.1686 0.090 Uiso calc R 1 . . H
C17 0.6347(3) 1.2811(3) 0.0084(2) 0.0798(7) Uani d . 1 . . C
H17A 0.6440 1.2747 -0.0748 0.096 Uiso calc R 1 . . H
H17B 0.5972 1.3848 0.0312 0.096 Uiso calc R 1 . . H
C18 0.7992(3) 1.2321(3) 0.0173(2) 0.0925(8) Uani d . 1 . . C
H18A 0.7889 1.2358 0.1010 0.111 Uiso calc R 1 . . H
H18B 0.8374 1.1290 -0.0072 0.111 Uiso calc R 1 . . H
C19 0.9231(3) 1.3219(4) -0.0564(3) 0.1162(10) Uani d . 1 . . C
H19A 1.0230 1.2846 -0.0439 0.174 Uiso calc R 1 . . H
H19B 0.8872 1.4242 -0.0328 0.174 Uiso calc R 1 . . H
H19C 0.9389 1.3148 -0.1401 0.174 Uiso calc R 1 . . H

loop_
_atom_site_aniso_label
_atom_site_aniso_U_11
_atom_site_aniso_U_22
_atom_site_aniso_U_33
_atom_site_aniso_U_12
_atom_site_aniso_U_13
_atom_site_aniso_U_23
O1 0.0852(10) 0.0624(9) 0.0647(9) -0.0039(8) -0.0312(8) 0.0031(7)
N1 0.0625(10) 0.0637(11) 0.0643(11) -0.0100(8) -0.0283(8) 0.0178(9)
N2 0.0543(10) 0.0604(10) 0.0764(12) -0.0104(8) -0.0261(9) 0.0211(9)
N3 0.0646(10) 0.0498(9) 0.0557(10) -0.0031(8) -0.0251(8) 0.0073(7)
C1 0.0533(11) 0.0548(12) 0.0657(13) -0.0146(9) -0.0280(10) 0.0134(10)
C2 0.0445(10) 0.0480(10) 0.0615(12) -0.0123(8) -0.0234(8) 0.0121(8)
C3 0.0449(10) 0.0532(11) 0.0699(13) -0.0134(9) -0.0224(9) 0.0149(10)
C4 0.0718(14) 0.0540(12) 0.0889(16) -0.0023(10) -0.0279(12) 0.0084(11)
C5 0.0427(10) 0.0471(10) 0.0605(12) -0.0129(8) -0.0196(8) 0.0090(8)
C6 0.0591(12) 0.0498(11) 0.0608(13) -0.0069(9) -0.0198(10) 0.0100(9)
C7 0.0900(16) 0.0735(14) 0.0780(15) -0.0166(12) -0.0435(13) 0.0016(12)
C8 0.0566(11) 0.0442(10) 0.0540(11) -0.0041(8) -0.0235(9) 0.0042(8)
C9 0.0595(12) 0.0577(12) 0.0709(13) -0.0121(10) -0.0271(10) 0.0078(10)
C10 0.0855(16) 0.0537(12) 0.0679(14) -0.0167(11) -0.0244(12) 0.0152(10)
C11 0.0896(17) 0.0537(12) 0.0615(13) 0.0075(11) -0.0320(12) 0.0061(10)
C12 0.0636(13) 0.0782(15) 0.0785(15) 0.0054(12) -0.0354(12) 0.0045(12)
C13 0.0536(12) 0.0637(13) 0.0735(14) -0.0095(10) -0.0242(10) 0.0106(10)
C14 0.0746(14) 0.0952(17) 0.0686(15) -0.0194(13) -0.0374(12) 0.0248(12)
C15 0.0816(16) 0.0932(17) 0.0718(15) -0.0159(13) -0.0328(12) 0.0295(13)
C16 0.0785(15) 0.0766(15) 0.0712(15) -0.0143(12) -0.0285(12) 0.0079(12)
C17 0.0848(16) 0.0916(16) 0.0627(14) -0.0204(13) -0.0255(12) 0.0096(12)
C18 0.0914(18) 0.1036(19) 0.0853(18) -0.0243(16) -0.0325(15) 0.0056(15)
C19 0.097(2) 0.149(3) 0.102(2) -0.045(2) -0.0274(17) 0.0189(19)

loop_
_atom_type_symbol
_atom_type_description
_atom_type_scat_dispersion_real
_atom_type_scat_dispersion_imag
_atom_type_scat_source
C C 0.0033 0.0016 'International Tables Vol C Tables 4.2.6.8 and 6.1.1.4'
H H 0.0000 0.0000 'International Tables Vol C Tables 4.2.6.8 and 6.1.1.4'
N N 0.0061 0.0033 'International Tables Vol C Tables 4.2.6.8 and 6.1.1.4'
O O 0.0106 0.0060 'International Tables Vol C Tables 4.2.6.8 and 6.1.1.4'

loop_
_geom_angle_atom_site_label_1
_geom_angle_atom_site_label_2
_geom_angle_atom_site_label_3
_geom_angle
C1 N1 N2 112.89(16)
C1 N1 C14 127.03(19)
N2 N1 C14 120.04(16)
C3 N2 N1 106.42(15)
C5 N3 C8 126.59(16)
C5 N3 H3N 116.7
C8 N3 H3N 116.7
O1 C1 N1 125.42(19)
O1 C1 C2 129.71(17)
N1 C1 C2 104.86(17)
C5 C2 C1 122.63(16)
C5 C2 C3 132.34(18)
C1 C2 C3 105.03(15)
N2 C3 C2 110.79(18)
N2 C3 C4 118.51(18)
C2 C3 C4 130.70(18)
C3 C4 H4A 109.5
C3 C4 H4B 109.5
H4A C4 H4B 109.5
C3 C4 H4C 109.5
H4A C4 H4C 109.5
H4B C4 H4C 109.5
N3 C5 C2 118.10(17)
N3 C5 C6 118.36(15)
C2 C5 C6 123.43(16)
C5 C6 C7 111.51(15)
C5 C6 H6A 109.3
C7 C6 H6A 109.3
C5 C6 H6B 109.3
C7 C6 H6B 109.3
H6A C6 H6B 108.0
C6 C7 H7A 109.5
C6 C7 H7B 109.5
H7A C7 H7B 109.5
C6 C7 H7C 109.5
H7A C7 H7C 109.5
H7B C7 H7C 109.5
C13 C8 C9 120.04(17)
C13 C8 N3 119.64(17)
C9 C8 N3 120.29(16)
C8 C9 C10 119.42(19)
C8 C9 H9A 120.3
C10 C9 H9A 120.3
C11 C10 C9 120.6(2)
C11 C10 H10A 119.7
C9 C10 H10A 119.7
C12 C11 C10 119.61(18)
C12 C11 H11A 120.2
C10 C11 H11A 120.2
C11 C12 C13 120.49(19)
C11 C12 H12A 119.8
C13 C12 H12A 119.8
C8 C13 C12 119.86(18)
C8 C13 H13A 120.1
C12 C13 H13A 120.1
N1 C14 C15 113.81(18)
N1 C14 H14A 108.8
C15 C14 H14A 108.8
N1 C14 H14B 108.8
C15 C14 H14B 108.8
H14A C14 H14B 107.7
C16 C15 C14 113.80(18)
C16 C15 H15A 108.8
C14 C15 H15A 108.8
C16 C15 H15B 108.8
C14 C15 H15B 108.8
H15A C15 H15B 107.7
C15 C16 C17 114.42(18)
C15 C16 H16A 108.7
C17 C16 H16A 108.7
C15 C16 H16B 108.7
C17 C16 H16B 108.7
H16A C16 H16B 107.6
C18 C17 C16 114.03(19)
C18 C17 H17A 108.7
C16 C17 H17A 108.7
C18 C17 H17B 108.7
C16 C17 H17B 108.7
H17A C17 H17B 107.6
C19 C18 C17 115.1(2)
C19 C18 H18A 108.5
C17 C18 H18A 108.5
C19 C18 H18B 108.5
C17 C18 H18B 108.5
H18A C18 H18B 107.5
C18 C19 H19A 109.5
C18 C19 H19B 109.5
H19A C19 H19B 109.5
C18 C19 H19C 109.5
H19A C19 H19C 109.5
H19B C19 H19C 109.5

loop_
_geom_bond_atom_site_label_1
_geom_bond_atom_site_label_2
_geom_bond_site_symmetry_2
_geom_bond_distance
_geom_bond_publ_flag
O1 C1 . 1.253(2) y
N1 C1 . 1.355(2) y
N1 N2 . 1.385(2) y
N1 C14 . 1.452(3) y
N2 C3 . 1.312(2) y
N3 C5 . 1.330(2) y
N3 C8 . 1.434(2) y
N3 H3N . 0.8600 ?
C1 C2 . 1.438(3) y
C2 C5 . 1.394(2) y
C2 C3 . 1.439(2) y
C3 C4 . 1.477(3) y
C4 H4A . 0.9600 ?
C4 H4B . 0.9600 ?
C4 H4C . 0.9600 ?
C5 C6 . 1.487(3) no
C6 C7 . 1.521(3) no
C6 H6A . 0.9700 ?
C6 H6B . 0.9700 ?
C7 H7A . 0.9600 ?
C7 H7B . 0.9600 ?
C7 H7C . 0.9600 ?
C8 C13 . 1.372(3) no
C8 C9 . 1.375(2) no
C9 C10 . 1.379(3) no
C9 H9A . 0.9300 ?
C10 C11 . 1.372(3) no
C10 H10A . 0.9300 ?
C11 C12 . 1.361(3) no
C11 H11A . 0.9300 ?
C12 C13 . 1.378(3) no
C12 H12A . 0.9300 ?
C13 H13A . 0.9300 ?
C14 C15 . 1.512(3) no
C14 H14A . 0.9700 ?
C14 H14B . 0.9700 ?
C15 C16 . 1.501(3) no
C15 H15A . 0.9700 ?
C15 H15B . 0.9700 ?
C16 C17 . 1.512(3) no
C16 H16A . 0.9700 ?
C16 H16B . 0.9700 ?
C17 C18 . 1.504(3) no
C17 H17A . 0.9700 ?
C17 H17B . 0.9700 ?
C18 C19 . 1.488(3) no
C18 H18A . 0.9700 ?
C18 H18B . 0.9700 ?
C19 H19A . 0.9600 ?
C19 H19B . 0.9600 ?
C19 H19C . 0.9600 ?

loop_
_geom_hbond_atom_site_label_D
_geom_hbond_atom_site_label_H
_geom_hbond_atom_site_label_A
_geom_hbond_distance_DH
_geom_hbond_distance_HA
_geom_hbond_distance_DA
_geom_hbond_angle_DHA
N3 H3N O1 0.86 1.99 2.712(2) 141

loop_
_cod_related_entry_id
_cod_related_entry_database
_cod_related_entry_code
1 ChemSpider 30652399
